data_4114317
loop_
_publ_author_name
'Jesper Bendix'

_publ_contact_author
; 
Jesper Bendix
University of Copenhagen
Department of Chemistry 
Universitetsparken 5 
DK-2100
Denmark
;
_publ_contact_author_email Bendix@kiku.dk
_publ_contact_author_fax '+45 35320133'
_publ_contact_author_phone '+45 35320101'
_publ_section_title
;
 [Cr(N)Cl4]2-: A Simple Nitrido Complex Synthesized by Nitrogen-Atom
 Transfer
;
_journal_name_full 'Journal of the American Chemical Society'
_journal_page_first 13348
_journal_page_last 13349
_journal_paper_doi 10.1021/ja0371000
_journal_volume 125
_journal_year 2003
_chemical_formula_moiety '2(C4 H12 N), Cl4 Cr N, H2 O'
_chemical_formula_sum 'C8 H26 Cl4 Cr N3 O'
_chemical_formula_weight 374.12
_chemical_name_systematic
; 
bis(tetramethylammonium)tetrachloronitridochromate(V)hydrate
;
_space_group_IT_number 225
_symmetry_cell_setting cubic
_symmetry_space_group_name_Hall '-F 4 2 3'
_symmetry_space_group_name_H-M 'F m -3 m'
_atom_sites_solution_hydrogens geom
_atom_sites_solution_primary direct
_atom_sites_solution_secondary difmap
_audit_creation_method SHELXL-97
_audit_update_record
; 
2003-06-20   text and data added, srw 
2003-06-24   last corrections, JB
;
_cell_angle_alpha 90.00
_cell_angle_beta 90.00
_cell_angle_gamma 90.00
_cell_formula_units_Z 4
_cell_length_a 12.3488(14)
_cell_length_b 12.3488(14)
_cell_length_c 12.3488(14)
_cell_measurement_temperature 122(1)
_cell_volume 1883.1(4)
_computing_cell_refinement 'Dirax/lsq (Duisenberg & Schreurs, 1989-2000)'
_computing_data_collection 'Collect (Nonius BV, 1997-2000)'
_computing_data_reduction 'EvalCCD (Duisenberg & Schreurs 1990-2000)'
_computing_molecular_graphics 'SHELXTL V6.10 (Bruker, 2001)'
_computing_publication_material 'CIFTAB (Sheldrick, 2001)'
_computing_structure_refinement 'SHELXTL V6.10 (Bruker, 2001)'
_computing_structure_solution 'SHELXTL V6.10 (Bruker, 2001)'
_diffrn_ambient_temperature ??
_diffrn_detector 'CCD plate'
_diffrn_detector_area_resol_mean 9
_diffrn_measured_fraction_theta_full 1.000
_diffrn_measured_fraction_theta_max 1.000
_diffrn_measurement_device '95mm CCD camera on \k-goniostat'
_diffrn_measurement_device_type KappaCCD
_diffrn_measurement_method 'CCD rotation images, thick slices'
_diffrn_orient_matrix_type X=UH
_diffrn_orient_matrix_UB_11 0.01
_diffrn_orient_matrix_UB_12 0
_diffrn_orient_matrix_UB_13 0
_diffrn_orient_matrix_UB_21 0
_diffrn_orient_matrix_UB_22 0.01
_diffrn_orient_matrix_UB_23 0
_diffrn_orient_matrix_UB_31 0
_diffrn_orient_matrix_UB_32 0
_diffrn_orient_matrix_UB_33 0.01
_diffrn_radiation_monochromator 'horizonally mounted graphite crystal'
_diffrn_radiation_probe x-ray
_diffrn_radiation_source 'normal-focus sealed tube'
_diffrn_radiation_type MoK\a
_diffrn_radiation_wavelength 0.71073
_diffrn_radiation_wavelength_id jbas
_diffrn_reflns_av_R_equivalents 0.0276
_diffrn_reflns_av_sigmaI/netI 0.0071
_diffrn_reflns_limit_h_max 12
_diffrn_reflns_limit_h_min -12
_diffrn_reflns_limit_k_max 12
_diffrn_reflns_limit_k_min -12
_diffrn_reflns_limit_l_max 12
_diffrn_reflns_limit_l_min -12
_diffrn_reflns_number 5184
_diffrn_reflns_theta_full 21.90
_diffrn_reflns_theta_max 21.90
_diffrn_reflns_theta_min 2.86
_diffrn_source 'Enraf Nonius FR590'
_diffrn_standards_decay_% 0
_diffrn_standards_interval_time 0
_diffrn_standards_number 0
_exptl_absorpt_coefficient_mu 1.166
_exptl_absorpt_correction_T_max 0.8802
_exptl_absorpt_correction_T_min 0.8610
_exptl_absorpt_correction_type integration
_exptl_absorpt_process_details '(Bruker, 2001)'
_exptl_crystal_colour yellow
_exptl_crystal_density_diffrn 1.320
_exptl_crystal_description octahedron
_exptl_crystal_F_000 780
_exptl_crystal_id jbcrncl4
_exptl_crystal_preparation
; 
?
;
_exptl_crystal_size_max 0.15
_exptl_crystal_size_mid 0.14
_exptl_crystal_size_min 0.13
_refine_diff_density_max 0.552
_refine_diff_density_min -0.200
_refine_diff_density_rms 0.073
_refine_ls_extinction_method none
_refine_ls_goodness_of_fit_ref 1.197
_refine_ls_hydrogen_treatment noref
_refine_ls_matrix_type full
_refine_ls_number_parameters 19
_refine_ls_number_reflns 84
_refine_ls_number_restraints 22
_refine_ls_restrained_S_all 1.195
_refine_ls_R_factor_all 0.0714
_refine_ls_R_factor_gt 0.0703
_refine_ls_shift/su_max 0.011
_refine_ls_shift/su_mean 0.004
_refine_ls_structure_factor_coef Fsqd
_refine_ls_weighting_details 'calc w=1/[\s^2^(Fo^2^)+(0.1406P)^2^+7.4873P] where P=(Fo^2^+2Fc^2^)/3'
_refine_ls_weighting_scheme calc
_refine_ls_wR_factor_gt 0.2184
_refine_ls_wR_factor_ref 0.2201
_reflns_number_gt 82
_reflns_number_total 84
_reflns_threshold_expression >2sigma(I)
_cod_data_source_file ja0371000si20030707_045246.cif
_cod_data_source_block jbcrncl4
_cod_original_sg_symbol_Hall '-F 4 2 3 '
_cod_database_code 4114317

loop_
_symmetry_equiv_pos_as_xyz
'x, y, z'
'-x, -y, z'
'-x, y, -z'
'x, -y, -z'
'z, x, y'
'z, -x, -y'
'-z, -x, y'
'-z, x, -y'
'y, z, x'
'-y, z, -x'
'y, -z, -x'
'-y, -z, x'
'y, x, -z'
'-y, -x, -z'
'y, -x, z'
'-y, x, z'
'x, z, -y'
'-x, z, y'
'-x, -z, -y'
'x, -z, y'
'z, y, -x'
'z, -y, x'
'-z, y, x'
'-z, -y, -x'
'x, y+1/2, z+1/2'
'-x, -y+1/2, z+1/2'
'-x, y+1/2, -z+1/2'
'x, -y+1/2, -z+1/2'
'z, x+1/2, y+1/2'
'z, -x+1/2, -y+1/2'
'-z, -x+1/2, y+1/2'
'-z, x+1/2, -y+1/2'
'y, z+1/2, x+1/2'
'-y, z+1/2, -x+1/2'
'y, -z+1/2, -x+1/2'
'-y, -z+1/2, x+1/2'
'y, x+1/2, -z+1/2'
'-y, -x+1/2, -z+1/2'
'y, -x+1/2, z+1/2'
'-y, x+1/2, z+1/2'
'x, z+1/2, -y+1/2'
'-x, z+1/2, y+1/2'
'-x, -z+1/2, -y+1/2'
'x, -z+1/2, y+1/2'
'z, y+1/2, -x+1/2'
'z, -y+1/2, x+1/2'
'-z, y+1/2, x+1/2'
'-z, -y+1/2, -x+1/2'
'x+1/2, y, z+1/2'
'-x+1/2, -y, z+1/2'
'-x+1/2, y, -z+1/2'
'x+1/2, -y, -z+1/2'
'z+1/2, x, y+1/2'
'z+1/2, -x, -y+1/2'
'-z+1/2, -x, y+1/2'
'-z+1/2, x, -y+1/2'
'y+1/2, z, x+1/2'
'-y+1/2, z, -x+1/2'
'y+1/2, -z, -x+1/2'
'-y+1/2, -z, x+1/2'
'y+1/2, x, -z+1/2'
'-y+1/2, -x, -z+1/2'
'y+1/2, -x, z+1/2'
'-y+1/2, x, z+1/2'
'x+1/2, z, -y+1/2'
'-x+1/2, z, y+1/2'
'-x+1/2, -z, -y+1/2'
'x+1/2, -z, y+1/2'
'z+1/2, y, -x+1/2'
'z+1/2, -y, x+1/2'
'-z+1/2, y, x+1/2'
'-z+1/2, -y, -x+1/2'
'x+1/2, y+1/2, z'
'-x+1/2, -y+1/2, z'
'-x+1/2, y+1/2, -z'
'x+1/2, -y+1/2, -z'
'z+1/2, x+1/2, y'
'z+1/2, -x+1/2, -y'
'-z+1/2, -x+1/2, y'
'-z+1/2, x+1/2, -y'
'y+1/2, z+1/2, x'
'-y+1/2, z+1/2, -x'
'y+1/2, -z+1/2, -x'
'-y+1/2, -z+1/2, x'
'y+1/2, x+1/2, -z'
'-y+1/2, -x+1/2, -z'
'y+1/2, -x+1/2, z'
'-y+1/2, x+1/2, z'
'x+1/2, z+1/2, -y'
'-x+1/2, z+1/2, y'
'-x+1/2, -z+1/2, -y'
'x+1/2, -z+1/2, y'
'z+1/2, y+1/2, -x'
'z+1/2, -y+1/2, x'
'-z+1/2, y+1/2, x'
'-z+1/2, -y+1/2, -x'
'-x, -y, -z'
'x, y, -z'
'x, -y, z'
'-x, y, z'
'-z, -x, -y'
'-z, x, y'
'z, x, -y'
'z, -x, y'
'-y, -z, -x'
'y, -z, x'
'-y, z, x'
'y, z, -x'
'-y, -x, z'
'y, x, z'
'-y, x, -z'
'y, -x, -z'
'-x, -z, y'
'x, -z, -y'
'x, z, y'
'-x, z, -y'
'-z, -y, x'
'-z, y, -x'
'z, -y, -x'
'z, y, x'
'-x, -y+1/2, -z+1/2'
'x, y+1/2, -z+1/2'
'x, -y+1/2, z+1/2'
'-x, y+1/2, z+1/2'
'-z, -x+1/2, -y+1/2'
'-z, x+1/2, y+1/2'
'z, x+1/2, -y+1/2'
'z, -x+1/2, y+1/2'
'-y, -z+1/2, -x+1/2'
'y, -z+1/2, x+1/2'
'-y, z+1/2, x+1/2'
'y, z+1/2, -x+1/2'
'-y, -x+1/2, z+1/2'
'y, x+1/2, z+1/2'
'-y, x+1/2, -z+1/2'
'y, -x+1/2, -z+1/2'
'-x, -z+1/2, y+1/2'
'x, -z+1/2, -y+1/2'
'x, z+1/2, y+1/2'
'-x, z+1/2, -y+1/2'
'-z, -y+1/2, x+1/2'
'-z, y+1/2, -x+1/2'
'z, -y+1/2, -x+1/2'
'z, y+1/2, x+1/2'
'-x+1/2, -y, -z+1/2'
'x+1/2, y, -z+1/2'
'x+1/2, -y, z+1/2'
'-x+1/2, y, z+1/2'
'-z+1/2, -x, -y+1/2'
'-z+1/2, x, y+1/2'
'z+1/2, x, -y+1/2'
'z+1/2, -x, y+1/2'
'-y+1/2, -z, -x+1/2'
'y+1/2, -z, x+1/2'
'-y+1/2, z, x+1/2'
'y+1/2, z, -x+1/2'
'-y+1/2, -x, z+1/2'
'y+1/2, x, z+1/2'
'-y+1/2, x, -z+1/2'
'y+1/2, -x, -z+1/2'
'-x+1/2, -z, y+1/2'
'x+1/2, -z, -y+1/2'
'x+1/2, z, y+1/2'
'-x+1/2, z, -y+1/2'
'-z+1/2, -y, x+1/2'
'-z+1/2, y, -x+1/2'
'z+1/2, -y, -x+1/2'
'z+1/2, y, x+1/2'
'-x+1/2, -y+1/2, -z'
'x+1/2, y+1/2, -z'
'x+1/2, -y+1/2, z'
'-x+1/2, y+1/2, z'
'-z+1/2, -x+1/2, -y'
'-z+1/2, x+1/2, y'
'z+1/2, x+1/2, -y'
'z+1/2, -x+1/2, y'
'-y+1/2, -z+1/2, -x'
'y+1/2, -z+1/2, x'
'-y+1/2, z+1/2, x'
'y+1/2, z+1/2, -x'
'-y+1/2, -x+1/2, z'
'y+1/2, x+1/2, z'
'-y+1/2, x+1/2, -z'
'y+1/2, -x+1/2, -z'
'-x+1/2, -z+1/2, y'
'x+1/2, -z+1/2, -y'
'x+1/2, z+1/2, y'
'-x+1/2, z+1/2, -y'
'-z+1/2, -y+1/2, x'
'-z+1/2, y+1/2, -x'
'z+1/2, -y+1/2, -x'
'z+1/2, y+1/2, x'

loop_
_atom_site_label
_atom_site_type_symbol
_atom_site_fract_x
_atom_site_fract_y
_atom_site_fract_z
_atom_site_U_iso_or_equiv
_atom_site_adp_type
_atom_site_occupancy
_atom_site_symmetry_multiplicity
_atom_site_calc_flag
_atom_site_refinement_flags
Cr1 Cr 0.5000 0.46384(13) 0.0000 0.0573(7) Uani 0.17 8 d SPU
Cl1 Cl 0.5000 0.5000 0.18198(13) 0.1171(6) Uani 0.67 8 d SPDU
N2 N 0.5000 0.3379(15) 0.0000 0.101(3) Uani 0.17 8 d SPU
N1 N 0.2500 0.2500 0.2500 0.0564(9) Uani 1 24 d SDU
C1 C 0.17976(18) 0.32024(18) 0.17976(18) 0.1730(14) Uani 1 6 d SDU
H1A H 0.1357 0.2754 0.1341 0.260 Uiso 0.33 2 calc SPR
H1B H 0.2246 0.3659 0.1357 0.260 Uiso 0.33 2 calc SPR
H1C H 0.1341 0.3643 0.2246 0.260 Uiso 0.33 2 calc SPR
O1 O 0.4886(6) 0.4886(6) 0.4886(6) 0.262(9) Uani 0.12 6 d SPD
H1 H 0.5000 0.5000 0.4225(3) 0.394 Uiso 0.17 8 d SPD
H2 H 0.4225(4) 0.5000 0.5000 0.394 Uiso 0.17 8 d SPD

loop_
_atom_site_aniso_label
_atom_site_aniso_U_11
_atom_site_aniso_U_22
_atom_site_aniso_U_33
_atom_site_aniso_U_23
_atom_site_aniso_U_13
_atom_site_aniso_U_12
Cr1 0.0625(7) 0.0467(16) 0.0625(7) 0.000 0.000 0.000
Cl1 0.1388(8) 0.1388(8) 0.0736(8) 0.000 0.000 0.000
N2 0.122(4) 0.060(3) 0.122(4) 0.000 0.000 0.000
N1 0.0564(9) 0.0564(9) 0.0564(9) 0.000 0.000 0.000
C1 0.1730(14) 0.1730(14) 0.1730(14) 0.0516(10) -0.0516(10) 0.0516(10)
O1 0.262(9) 0.262(9) 0.262(9) -0.01(14) -0.01(14) -0.01(14)

loop_
_atom_type_symbol
_atom_type_description
_atom_type_scat_dispersion_real
_atom_type_scat_dispersion_imag
_atom_type_scat_source
C C 0.0033 0.0016 'International Tables Vol C Tables 4.2.6.8 and 6.1.1.4'
H H 0.0000 0.0000 'International Tables Vol C Tables 4.2.6.8 and 6.1.1.4'
N N 0.0061 0.0033 'International Tables Vol C Tables 4.2.6.8 and 6.1.1.4'
O O 0.0106 0.0060 'International Tables Vol C Tables 4.2.6.8 and 6.1.1.4'
Cl Cl 0.1484 0.1585 'International Tables Vol C Tables 4.2.6.8 and 6.1.1.4'
Cr Cr 0.3209 0.6236 'International Tables Vol C Tables 4.2.6.8 and 6.1.1.4'

loop_
_exptl_crystal_face_index_h
_exptl_crystal_face_index_k
_exptl_crystal_face_index_l
_exptl_crystal_face_perp_dist
1.00 -1.00 1.00 0.1100
-1.00 1.00 -1.00 0.0380
-1.00 -1.00 1.00 0.0800
1.00 1.00 -1.00 0.0500
1.00 1.00 1.00 0.0700
-1.00 -1.00 -1.00 0.0660
-1.00 1.00 1.00 0.0620
1.00 -1.00 -1.00 0.0730

loop_
_geom_angle_atom_site_label_1
_geom_angle_atom_site_label_2
_geom_angle_atom_site_label_3
_geom_angle
_geom_angle_site_symmetry_1
_geom_angle_site_symmetry_3
N2 Cr1 Cl1 101.24(4) . 53_554
N2 Cr1 Cl1 101.24(4) . .
Cl1 Cr1 Cl1 87.823(15) 53_554 .
N2 Cr1 Cl1 101.24(4) . 149_565
Cl1 Cr1 Cl1 157.52(8) 53_554 149_565
Cl1 Cr1 Cl1 87.823(15) . 149_565
N2 Cr1 Cl1 101.24(4) . 97_665
Cl1 Cr1 Cl1 87.823(15) 53_554 97_665
Cl1 Cr1 Cl1 157.52(8) . 97_665
Cl1 Cr1 Cl1 87.823(15) 149_565 97_665
C1 N1 C1 109.5 51 28
C1 N1 C1 109.5 51 .
C1 N1 C1 109.5 28 .
C1 N1 C1 109.5 51 74
C1 N1 C1 109.5 28 74
C1 N1 C1 109.5 . 74
N1 C1 H1A 109.5 . .
N1 C1 H1B 109.5 . .
H1A C1 H1B 109.5 . .
N1 C1 H1C 109.5 . .
H1A C1 H1C 109.5 . .
H1B C1 H1C 109.5 . .
H1 O1 H2 107.2(9) . .

loop_
_geom_bond_atom_site_label_1
_geom_bond_atom_site_label_2
_geom_bond_distance
_geom_bond_site_symmetry_2
Cr1 N2 1.555(19) .
Cr1 Cl1 2.2912(16) 53_554
Cr1 Cl1 2.2912(16) .
Cr1 Cl1 2.2912(16) 149_565
Cr1 Cl1 2.2912(16) 97_665
N1 C1 1.502(4) 51
N1 C1 1.502(4) 28
N1 C1 1.502(4) .
N1 C1 1.502(4) 74
C1 H1A 0.9600 .
C1 H1B 0.9600 .
C1 H1C 0.9600 .
O1 H1 0.841(6) .
O1 H2 0.841(6) .

loop_
_geom_hbond_atom_site_label_D
_geom_hbond_atom_site_label_H
_geom_hbond_atom_site_label_A
_geom_hbond_distance_DH
_geom_hbond_distance_HA
_geom_hbond_distance_DA
_geom_hbond_angle_DHA
_geom_hbond_site_symmetry_A
O1 H1 Cl1 0.841(6) 2.970(5) 3.792(7) 166.4(8) .
O1 H2 Cl1 0.841(6) 2.970(5) 3.792(7) 166.4(8) 5
